data_7055584
loop_
_publ_author_name
'Dai, Fangna'
'Fan, Weidong'
'Bi, Jiahui'
'Zhang, Qian'
'Zhang, XiRui'
'Liang, Tuo'
'Wang, Xingyi'
'Dong, Bin'
'Gao, Jing'

_publ_section_title
;
 Four Pb(ii) metal--organic frameworks with increasing dimensions:
 structural diversities by varying the ligands
;
_journal_issue 8
_journal_name_full 'New J. Chem.'
_journal_page_first 6867
_journal_paper_doi 10.1039/C5NJ03632A
_journal_volume 40
_journal_year 2016
_chemical_formula_moiety '0.5(C52 H40 N2 O10 Pb2)'
_chemical_formula_sum 'C26 H20 N O5 Pb'
_chemical_formula_weight 633.49
_space_group_crystal_system orthorhombic
_space_group_IT_number 62
_space_group_name_Hall '-P 2c 2n'
_space_group_name_H-M_alt 'P n a m'
_symmetry_space_group_name_Hall '-P 2c 2n'
_symmetry_space_group_name_H-M 'P n a m'
_atom_sites_solution_hydrogens geom
_atom_sites_solution_primary iterative
_atom_sites_solution_secondary difmap
_audit_creation_method SHELXL-2014/7
_audit_update_record
;
2016-04-01 deposited with the CCDC.
2016-05-30 downloaded from the CCDC.
;
_cell_angle_alpha 90
_cell_angle_beta 90
_cell_angle_gamma 90
_cell_formula_units_Z 4
_cell_length_a 8.9739(6)
_cell_length_b 8.5841(6)
_cell_length_c 30.686(3)
_cell_measurement_reflns_used 1456
_cell_measurement_temperature 293(2)
_cell_measurement_theta_max 23.6600
_cell_measurement_theta_min 3.3400
_cell_volume 2363.8(3)
_computing_cell_refinement
;
CrysAlisPro, Agilent Technologies,
Version 1.171.36.32 (release 02-08-2013 CrysAlis171 .NET)
(compiled Aug  2 2013,16:46:58)
;
_computing_data_collection
;
CrysAlisPro, Agilent Technologies,
Version 1.171.36.32 (release 02-08-2013 CrysAlis171 .NET)
(compiled Aug  2 2013,16:46:58)
;
_computing_data_reduction
;
CrysAlisPro, Agilent Technologies,
Version 1.171.36.32 (release 02-08-2013 CrysAlis171 .NET)
(compiled Aug  2 2013,16:46:58)
;
_computing_molecular_graphics 'Olex2 (Dolomanov et al., 2009)'
_computing_publication_material 'Olex2 (Dolomanov et al., 2009)'
_computing_structure_refinement 'SHELXL-2014/7 (Sheldrick, 2014)'
_computing_structure_solution
;
Superflip (Palatinus & Chapuis, 2007;Palatinus & van der Lee, 2008;
Palatinus et al., 2012)
;
_diffrn_ambient_temperature 293(2)
_diffrn_detector_area_resol_mean 16.0450
_diffrn_measured_fraction_theta_full 0.987
_diffrn_measured_fraction_theta_max 0.987
_diffrn_measurement_device_type 'SuperNova, Dual, Cu at zero, Eos'
_diffrn_measurement_method '\w scans'
_diffrn_radiation_type MoK\a
_diffrn_radiation_wavelength 0.71073
_diffrn_reflns_av_R_equivalents 0.0626
_diffrn_reflns_av_unetI/netI 0.0857
_diffrn_reflns_Laue_measured_fraction_full 0.987
_diffrn_reflns_Laue_measured_fraction_max 0.987
_diffrn_reflns_limit_h_max 10
_diffrn_reflns_limit_h_min -9
_diffrn_reflns_limit_k_max 9
_diffrn_reflns_limit_k_min -10
_diffrn_reflns_limit_l_max 36
_diffrn_reflns_limit_l_min -13
_diffrn_reflns_number 5744
_diffrn_reflns_point_group_measured_fraction_full 0.987
_diffrn_reflns_point_group_measured_fraction_max 0.987
_diffrn_reflns_theta_full 24.996
_diffrn_reflns_theta_max 24.996
_diffrn_reflns_theta_min 3.098
_diffrn_source 'SuperNova (Mo) X-ray Source'
_exptl_absorpt_coefficient_mu 7.179
_exptl_absorpt_correction_T_max 1
_exptl_absorpt_correction_T_min 0.67892
_exptl_absorpt_correction_type multi-scan
_exptl_absorpt_process_details
;
CrysAlisPro, Agilent Technologies,
Version 1.171.36.32 (release 02-08-2013 CrysAlis171 .NET)
(compiled Aug  2 2013,16:46:58)
Empirical absorption correction using spherical harmonics,
 implemented in SCALE3 ABSPACK scaling algorithm.
;
_exptl_crystal_colour colorless
_exptl_crystal_density_diffrn 1.854
_exptl_crystal_density_method 'not measured'
_exptl_crystal_description needle-shaped
_exptl_crystal_F_000 1272
_exptl_crystal_size_max 0.1
_exptl_crystal_size_mid 0.02
_exptl_crystal_size_min 0.02
_refine_diff_density_max 0.959
_refine_diff_density_min -0.778
_refine_diff_density_rms 0.153
_refine_ls_extinction_method none
_refine_ls_goodness_of_fit_ref 1.004
_refine_ls_hydrogen_treatment constr
_refine_ls_matrix_type full
_refine_ls_number_parameters 169
_refine_ls_number_reflns 2101
_refine_ls_number_restraints 27
_refine_ls_restrained_S_all 1.002
_refine_ls_R_factor_all 0.0644
_refine_ls_R_factor_gt 0.0446
_refine_ls_shift/su_max 0.001
_refine_ls_shift/su_mean 0.000
_refine_ls_structure_factor_coef Fsqd
_refine_ls_weighting_details 'w=1/[\s^2^(Fo^2^)+(0.0139P)^2^] where P=(Fo^2^+2Fc^2^)/3'
_refine_ls_weighting_scheme calc
_refine_ls_wR_factor_gt 0.0666
_refine_ls_wR_factor_ref 0.0740
_reflns_Friedel_coverage 0.000
_reflns_number_gt 1638
_reflns_number_total 2101
_reflns_threshold_expression 'I > 2\s(I)'
_cod_data_source_file c5nj03632a2.cif
_cod_data_source_block shelx
_cod_depositor_comments 'Adding full bibliography for 7055584--7055587.cif.'
_cod_original_cell_volume 2363.9(3)
_cod_database_code 7055584
_shelx_shelxl_version_number 2014/7
_shelx_space_group_comment
;
The symmetry employed for this shelxl refinement is uniquely defined
by the following loop, which should always be used as a source of
symmetry information in preference to the above space-group names.
They are only intended as comments.
;
_shelx_estimated_absorpt_t_min 0.86046
_shelx_estimated_absorpt_t_max 1.00000
_exptl_absorpt_special_details
;
 ?
;

loop_
_space_group_symop_operation_xyz
'x, y, z'
'-x, -y, z+1/2'
'x+1/2, -y+1/2, -z+1/2'
'-x+1/2, y+1/2, -z'
'-x, -y, -z'
'x, y, -z-1/2'
'-x-1/2, y-1/2, z-1/2'
'x-1/2, -y-1/2, z'

loop_
_atom_site_label
_atom_site_type_symbol
_atom_site_fract_x
_atom_site_fract_y
_atom_site_fract_z
_atom_site_U_iso_or_equiv
_atom_site_adp_type
_atom_site_occupancy
_atom_site_site_symmetry_order
_atom_site_calc_flag
_atom_site_refinement_flags_posn
_atom_site_refinement_flags_adp
_atom_site_refinement_flags_occupancy
_atom_site_disorder_assembly
_atom_site_disorder_group
C1 C 0.4168(9) 0.4416(10) 0.6149(3) 0.044(2) Uani 1 1 d . . . . .
H1 H 0.4863 0.3643 0.6211 0.053 Uiso 1 1 calc R U . . .
C2 C 0.4103(7) 0.5725(9) 0.6404(3) 0.0271(18) Uani 1 1 d . . . . .
C3 C 0.5143(8) 0.5913(9) 0.6785(3) 0.033(2) Uani 1 1 d . . . . .
C4 C 0.3059(8) 0.6864(9) 0.6308(3) 0.039(2) Uani 1 1 d . . . . .
H4 H 0.3008 0.7766 0.6476 0.047 Uiso 1 1 calc R U . . .
C5 C 0.2083(8) 0.6650(9) 0.5959(3) 0.039(2) Uani 1 1 d . . . . .
H5 H 0.1372 0.7411 0.5901 0.047 Uiso 1 1 calc R U . . .
C6 C 0.2136(8) 0.5354(9) 0.5698(3) 0.034(2) Uani 1 1 d . . . . .
C7 C 0.3202(9) 0.4236(10) 0.5798(3) 0.052(3) Uani 1 1 d . . . . .
H7 H 0.3272 0.3347 0.5626 0.062 Uiso 1 1 calc R U . . .
C8 C 0.1085(8) 0.5167(9) 0.5327(3) 0.038(2) Uani 1 1 d . . . . .
C9 C 0.1540(8) 0.5119(9) 0.4897(3) 0.038(2) Uani 1 1 d . . . . .
C10 C -0.0457(8) 0.5052(9) 0.5425(3) 0.046(2) Uani 1 1 d . . . . .
H10 H -0.0756 0.5093 0.5714 0.055 Uiso 1 1 calc R U . . .
C11 C 0.3157(7) 0.5277(10) 0.4763(3) 0.061(3) Uani 1 1 d . . . . .
H11A H 0.3664 0.4309 0.4814 0.092 Uiso 1 1 calc R U . . .
H11B H 0.3619 0.6086 0.4931 0.092 Uiso 1 1 calc R U . . .
H11C H 0.3212 0.5536 0.4459 0.092 Uiso 1 1 calc R U . . .
N1 N 0.4820(13) 1.1192(14) 0.7322(4) 0.047(4) Uani 0.5 1 d D U P A -1
C12 C 0.5236(10) 1.0914(11) 0.6884(3) 0.067(3) Uani 1 1 d D U . A -1
H12A H 0.5716 1.1823 0.6768 0.101 Uiso 1 1 calc R U . A -1
H12B H 0.4364 1.0682 0.6715 0.101 Uiso 1 1 calc R U . A -1
H12C H 0.5911 1.0047 0.6873 0.101 Uiso 1 1 calc R U . A -1
C13 C 0.3691(15) 1.2336(16) 0.7393(10) 0.058(8) Uani 0.5 1 d D U P A -1
H13A H 0.2885 1.1881 0.7554 0.087 Uiso 0.5 1 calc R U P A -1
H13B H 0.3328 1.2704 0.7117 0.087 Uiso 0.5 1 calc R U P A -1
H13C H 0.4101 1.3192 0.7555 0.087 Uiso 0.5 1 calc R U P A -1
C14 C 0.5704(18) 1.0479(17) 0.7641(6) 0.045(5) Uani 0.5 1 d D U P A -1
H14 H 0.5533 1.0625 0.7937 0.054 Uiso 0.5 1 calc R U P A -1
O1 O 0.4980(5) 0.7119(6) 0.70199(19) 0.0433(15) Uani 1 1 d . . . . .
O2 O 0.6147(6) 0.4938(6) 0.6856(2) 0.0571(19) Uani 1 1 d . . . . .
O3 O 0.6758(8) 0.9618(8) 0.7500 0.051(3) Uani 1 2 d S T P . .
Pb1 Pb 0.70349(4) 0.68859(4) 0.7500 0.02944(15) Uani 1 2 d S T P A .

loop_
_atom_site_aniso_label
_atom_site_aniso_U_11
_atom_site_aniso_U_22
_atom_site_aniso_U_33
_atom_site_aniso_U_23
_atom_site_aniso_U_13
_atom_site_aniso_U_12
C1 0.045(5) 0.052(5) 0.035(6) -0.002(5) -0.009(4) 0.001(4)
C2 0.023(4) 0.038(4) 0.020(5) 0.003(4) -0.003(3) -0.007(4)
C3 0.028(4) 0.040(5) 0.031(6) 0.002(4) 0.005(4) -0.012(4)
C4 0.040(5) 0.048(5) 0.030(6) -0.009(5) -0.001(4) 0.003(5)
C5 0.026(4) 0.050(5) 0.041(6) 0.002(5) -0.005(4) 0.009(4)
C6 0.032(4) 0.045(5) 0.027(5) -0.006(4) -0.004(4) -0.005(4)
C7 0.055(6) 0.051(5) 0.050(7) -0.025(5) -0.017(5) 0.015(5)
C8 0.025(4) 0.052(5) 0.037(6) -0.008(5) -0.013(4) 0.004(4)
C9 0.025(4) 0.058(5) 0.030(6) 0.001(5) -0.006(4) -0.001(4)
C10 0.033(5) 0.072(6) 0.032(6) -0.003(5) -0.005(4) 0.005(5)
C11 0.028(5) 0.103(7) 0.052(7) -0.010(6) -0.004(5) 0.001(5)
N1 0.042(8) 0.033(8) 0.068(10) -0.003(7) 0.002(7) -0.004(5)
C12 0.079(7) 0.068(6) 0.055(7) 0.015(6) -0.007(6) 0.003(6)
C13 0.043(8) 0.045(8) 0.09(3) 0.015(11) -0.005(11) -0.001(6)
C14 0.062(11) 0.027(9) 0.046(11) 0.008(8) -0.002(8) -0.020(7)
O1 0.040(3) 0.059(4) 0.031(4) -0.011(3) -0.009(3) 0.002(3)
O2 0.057(4) 0.055(4) 0.060(5) -0.003(4) -0.023(4) 0.008(3)
O3 0.035(5) 0.035(5) 0.085(8) 0.000 0.000 0.003(4)
Pb1 0.0247(2) 0.0350(2) 0.0285(3) 0.000 0.000 0.0002(2)

loop_
_atom_type_symbol
_atom_type_description
_atom_type_scat_dispersion_real
_atom_type_scat_dispersion_imag
_atom_type_scat_source
C C 0.0033 0.0016 'International Tables Vol C Tables 4.2.6.8 and 6.1.1.4'
H H 0.0000 0.0000 'International Tables Vol C Tables 4.2.6.8 and 6.1.1.4'
N N 0.0061 0.0033 'International Tables Vol C Tables 4.2.6.8 and 6.1.1.4'
O O 0.0106 0.0060 'International Tables Vol C Tables 4.2.6.8 and 6.1.1.4'
Pb Pb -3.3944 10.1111 'International Tables Vol C Tables 4.2.6.8 and 6.1.1.4'

loop_
_geom_angle_atom_site_label_1
_geom_angle_atom_site_label_2
_geom_angle_atom_site_label_3
_geom_angle
_geom_angle_site_symmetry_1
_geom_angle_site_symmetry_3
C2 C1 C7 120.4(8) . .
C1 C2 C4 119.1(7) . .
C1 C2 C3 120.3(7) . .
C4 C2 C3 120.6(7) . .
O2 C3 O1 122.0(8) . .
O2 C3 C2 120.7(8) . .
O1 C3 C2 117.2(7) . .
C2 C4 C5 119.6(7) . .
C6 C5 C4 122.3(7) . .
C5 C6 C7 117.0(7) . .
C5 C6 C8 120.8(7) . .
C7 C6 C8 122.1(7) . .
C6 C7 C1 121.6(8) . .
C9 C8 C10 119.2(8) . .
C9 C8 C6 123.1(7) . .
C10 C8 C6 117.7(8) . .
C8 C9 C10 118.2(7) . 5_566
C8 C9 C11 122.6(7) . .
C10 C9 C11 119.1(8) 5_566 .
C9 C10 C8 122.6(8) 5_566 .
C14 N1 C12 116.1(11) . .
C14 N1 C13 126.5(16) . .
C12 N1 C13 116.6(17) . .
O3 C14 N1 115.8(14) . .
C3 O1 Pb1 101.2(5) . .
C3 O2 Pb1 85.7(5) . .
C14 O3 Pb1 130.8(8) . .
O3 Pb1 O1 80.45(19) . .
O3 Pb1 O1 80.45(19) . 6_557
O1 Pb1 O1 76.9(3) . 6_557
O3 Pb1 O2 125.64(14) . 6_557
O1 Pb1 O2 106.08(19) . 6_557
O1 Pb1 O2 50.89(17) 6_557 6_557
O3 Pb1 O2 125.64(14) . .
O1 Pb1 O2 50.89(17) . .
O1 Pb1 O2 106.08(19) 6_557 .
O2 Pb1 O2 93.7(3) 6_557 .

loop_
_geom_bond_atom_site_label_1
_geom_bond_atom_site_label_2
_geom_bond_distance
_geom_bond_site_symmetry_2
C1 C2 1.370(10) .
C1 C7 1.393(11) .
C2 C4 1.386(9) .
C2 C3 1.504(10) .
C3 O2 1.249(8) .
C3 O1 1.269(8) .
C4 C5 1.397(10) .
C5 C6 1.372(10) .
C6 C7 1.389(10) .
C6 C8 1.486(10) .
C8 C9 1.383(12) .
C8 C10 1.420(9) .
C9 C10 1.392(10) 5_566
C9 C11 1.513(9) .
C10 C9 1.392(10) 5_566
N1 C14 1.401(10) .
N1 C12 1.414(9) .
N1 C13 1.428(10) .
C14 O3 1.276(16) .
O1 Pb1 2.369(5) .
O2 Pb1 2.709(6) .
O3 Pb1 2.359(7) .
Pb1 O1 2.369(5) 6_557
Pb1 O2 2.709(6) 6_557
